data_1550193
loop_
_publ_author_name
'Chang, Mu-Chieh'
'Jesse, Kate A.'
'Filatov, Alexander S.'
'Anderson, John S.'

_publ_section_title
;
 Reversible Homolytic Activation of Water via Metal-Ligand Cooperativity
 in a T-Shaped Ni(II) Complex
;
_journal_name_full 'Chemical Science'
_journal_paper_doi 10.1039/C8SC03719A
_journal_year 2019
_chemical_formula_moiety 'C37 H32 N6 Ni, 2(C4 H8 O)'
_chemical_formula_sum 'C45 H48 N6 Ni O2'
_chemical_formula_weight 763.60
_space_group_crystal_system triclinic
_space_group_IT_number 2
_space_group_name_Hall '-P 1'
_space_group_name_H-M_alt 'P -1'
_symmetry_space_group_name_Hall '-P 1'
_symmetry_space_group_name_H-M 'P -1'
_atom_sites_solution_hydrogens mixed
_audit_creation_date 2018-06-09
_audit_creation_method
;
Olex2 1.2
(compiled 2018.05.29 svn.r3508 for OlexSys, GUI svn.r5506)
;
_audit_update_record
;
2018-08-07 deposited with the CCDC.
2018-11-06 downloaded from the CCDC.
;
_cell_angle_alpha 71.802(3)
_cell_angle_beta 84.699(4)
_cell_angle_gamma 79.232(4)
_cell_formula_units_Z 2
_cell_length_a 11.8068(14)
_cell_length_b 13.0124(15)
_cell_length_c 13.3226(15)
_cell_measurement_reflns_used 4589
_cell_measurement_temperature 100(2)
_cell_measurement_theta_max 23.99
_cell_measurement_theta_min 2.21
_cell_volume 1908.9(4)
_computing_cell_refinement 'SAINT V.8.35A (Bruker AXS Inc., 2013)'
_computing_data_collection 'APEX3 v.2015.9-0 (Bruker AXS Inc., 2015)'
_computing_data_reduction 'SAINT V.8.35A (Bruker AXS Inc., 2013)'
_computing_molecular_graphics 'Olex2 (Dolomanov et al., 2009)'
_computing_publication_material 'Olex2 (Dolomanov et al., 2009)'
_computing_structure_refinement 'ShelXL (Sheldrick, 2015)'
_computing_structure_solution 'XT 2014/5 (Sheldrick, 2015a)'
_diffrn_ambient_temperature 100.0
_diffrn_detector_area_resol_mean 10.4167
_diffrn_detector_type CMOS
_diffrn_measured_fraction_theta_full 0.995
_diffrn_measured_fraction_theta_max 0.995
_diffrn_measurement_device_type 'Bruker D8 Venture'
_diffrn_measurement_method 'omega and phi scans'
_diffrn_radiation_type MoK\a
_diffrn_radiation_wavelength 0.71073
_diffrn_reflns_av_R_equivalents 0.1151
_diffrn_reflns_av_unetI/netI 0.0913
_diffrn_reflns_Laue_measured_fraction_full 0.995
_diffrn_reflns_Laue_measured_fraction_max 0.995
_diffrn_reflns_limit_h_max 13
_diffrn_reflns_limit_h_min -12
_diffrn_reflns_limit_k_max 15
_diffrn_reflns_limit_k_min -15
_diffrn_reflns_limit_l_max 15
_diffrn_reflns_limit_l_min -15
_diffrn_reflns_number 28953
_diffrn_reflns_point_group_measured_fraction_full 0.995
_diffrn_reflns_point_group_measured_fraction_max 0.995
_diffrn_reflns_theta_full 24.802
_diffrn_reflns_theta_max 24.802
_diffrn_reflns_theta_min 2.380
_exptl_absorpt_coefficient_mu 0.555
_exptl_absorpt_correction_T_max 0.7451
_exptl_absorpt_correction_T_min 0.6394
_exptl_absorpt_correction_type multi-scan
_exptl_absorpt_process_details
'SADABS-2016/2 (Bruker,2016/2) was used for absorption correction. wR2(int) was 0.1353 before and 0.0621 after correction. The Ratio of minimum to maximum transmission is 0.8581. The \l/2 correction factor is Not present.'
_exptl_crystal_colour 'metallic orange'
_exptl_crystal_colour_lustre metallic
_exptl_crystal_colour_modifier orange
_exptl_crystal_density_diffrn 1.328
_exptl_crystal_description needle
_exptl_crystal_F_000 808
_exptl_crystal_size_max 0.4
_exptl_crystal_size_mid 0.12
_exptl_crystal_size_min 0.05
_refine_diff_density_max 0.362
_refine_diff_density_min -0.322
_refine_diff_density_rms 0.071
_refine_ls_extinction_method none
_refine_ls_goodness_of_fit_ref 1.019
_refine_ls_hydrogen_treatment mixed
_refine_ls_matrix_type full
_refine_ls_number_parameters 493
_refine_ls_number_reflns 6541
_refine_ls_number_restraints 0
_refine_ls_restrained_S_all 1.019
_refine_ls_R_factor_all 0.0978
_refine_ls_R_factor_gt 0.0513
_refine_ls_shift/su_max 0.001
_refine_ls_shift/su_mean 0.000
_refine_ls_structure_factor_coef Fsqd
_refine_ls_weighting_details 'w=1/[\s^2^(Fo^2^)+(0.0360P)^2^+1.1887P] where P=(Fo^2^+2Fc^2^)/3'
_refine_ls_weighting_scheme calc
_refine_ls_wR_factor_gt 0.0918
_refine_ls_wR_factor_ref 0.1054
_reflns_Friedel_coverage 0.000
_reflns_number_gt 4446
_reflns_number_total 6541
_reflns_threshold_expression 'I > 2\s(I)'
_cod_data_source_file c8sc03719a2.cif
_cod_data_source_block mo_0479_anderson_mu_0m
_cod_database_code 1550193
_shelx_shelxl_version_number 2018/3
_shelx_space_group_comment
;
The symmetry employed for this shelxl refinement is uniquely defined
by the following loop, which should always be used as a source of
symmetry information in preference to the above space-group names.
They are only intended as comments.
;
_olex2_refinement_description
;
1. Fixed Uiso
 At 1.2 times of:
  All C(H) groups, All C(H,H) groups
 At 1.5 times of:
  All C(H,H,H) groups
2.a Secondary CH2 refined with riding coordinates:
 C46(H46A,H46B), C47(H47A,H47B), C48(H48A,H48B), C49(H49A,H49B), C52(H52A,
 H52B), C54(H54A,H54B), C53(H53A,H53B), C51(H51A,H51B)
2.b Aromatic/amide H refined with riding coordinates:
 C13(H13), C26(H26), C25(H25), C14(H14), C40(H40), C39(H39), C16(H16),
 C31(H31), C23(H23), C37(H37), C17(H17), C35(H35), C41(H41), C44(H44), C20(H20),
  C15(H15), C28(H28), C32(H32), C36(H36), C38(H38), C22(H22), C19(H19),
 C29(H29), C42(H42), C43(H43)
2.c Idealised Me refined as rotating group:
 C24(H24A,H24B,H24C), C33(H33A,H33B,H33C)
;
_olex2_submission_special_instructions 'No special instructions were received'

loop_
_space_group_symop_operation_xyz
'x, y, z'
'-x, -y, -z'

loop_
_atom_site_label
_atom_site_type_symbol
_atom_site_fract_x
_atom_site_fract_y
_atom_site_fract_z
_atom_site_U_iso_or_equiv
_atom_site_adp_type
_atom_site_occupancy
_atom_site_site_symmetry_order
_atom_site_calc_flag
_atom_site_refinement_flags_posn
Ni1 Ni 0.61876(4) 0.33046(3) 0.49338(3) 0.01678(13) Uani 1 1 d .
N11 N 0.4824(2) 0.2708(2) 0.5473(2) 0.0170(6) Uani 1 1 d .
O45 O 0.6137(2) 0.2881(2) 0.9183(2) 0.0397(7) Uani 1 1 d .
N10 N 0.6525(3) 0.2072(2) 0.7238(2) 0.0214(7) Uani 1 1 d .
N2 N 0.5593(2) 0.4155(2) 0.3623(2) 0.0173(6) Uani 1 1 d .
N3 N 0.6136(2) 0.4724(2) 0.2743(2) 0.0171(6) Uani 1 1 d .
N6 N 0.7564(2) 0.3739(2) 0.4494(2) 0.0163(6) Uani 1 1 d .
N9 N 0.6990(2) 0.2560(2) 0.6221(2) 0.0186(7) Uani 1 1 d .
O50 O 0.2579(3) -0.0846(2) 0.5747(2) 0.0537(8) Uani 1 1 d .
C5 C 0.7974(3) 0.4383(3) 0.3578(2) 0.0164(8) Uani 1 1 d .
C12 C 0.4458(3) 0.4117(3) 0.3344(2) 0.0170(8) Uani 1 1 d .
C13 C 0.3489(3) 0.4521(3) 0.3860(3) 0.0191(8) Uani 1 1 d .
H13 H 0.356924 0.486572 0.437534 0.023 Uiso 1 1 calc R
C26 C 0.9421(3) 0.3800(3) 0.4726(3) 0.0206(8) Uani 1 1 d .
H26 H 1.014844 0.366992 0.503419 0.025 Uiso 1 1 calc R
C7 C 0.8433(3) 0.3377(3) 0.5207(3) 0.0178(8) Uani 1 1 d .
C18 C 0.7612(3) 0.5579(3) 0.1686(2) 0.0168(8) Uani 1 1 d .
C4 C 0.7220(3) 0.4850(2) 0.2709(2) 0.0152(7) Uani 1 1 d .
C34 C 0.6110(3) 0.1096(3) 0.7461(2) 0.0177(8) Uani 1 1 d .
C8 C 0.8087(3) 0.2697(2) 0.6191(2) 0.0159(7) Uani 1 1 d .
C27 C 0.8898(3) 0.2178(3) 0.7049(2) 0.0179(8) Uani 1 1 d .
C25 C 0.9133(3) 0.4441(3) 0.3716(2) 0.0190(8) Uani 1 1 d .
H25 H 0.962461 0.484988 0.320361 0.023 Uiso 1 1 calc R
C14 C 0.2403(3) 0.4423(3) 0.3626(3) 0.0231(8) Uani 1 1 d .
H14 H 0.174154 0.468845 0.399313 0.028 Uiso 1 1 calc R
C40 C 0.4104(3) 0.3078(3) 0.6166(2) 0.0200(8) Uani 1 1 d .
H40 H 0.428803 0.364396 0.639984 0.024 Uiso 1 1 calc R
C39 C 0.5389(3) 0.0801(3) 0.8369(3) 0.0223(8) Uani 1 1 d .
H39 H 0.517393 0.128091 0.879015 0.027 Uiso 1 1 calc R
C16 C 0.3233(3) 0.3575(3) 0.2326(3) 0.0239(8) Uani 1 1 d .
H16 H 0.314752 0.326516 0.178427 0.029 Uiso 1 1 calc R
C31 C 1.0438(3) 0.2281(3) 0.8068(2) 0.0184(8) Uani 1 1 d .
H31 H 1.088080 0.271795 0.827101 0.022 Uiso 1 1 calc R
C23 C 0.8702(3) 0.5365(3) 0.1229(2) 0.0202(8) Uani 1 1 d .
H23 H 0.922151 0.472244 0.156711 0.024 Uiso 1 1 calc R
C37 C 0.5298(3) -0.0891(3) 0.8039(3) 0.0276(9) Uani 1 1 d .
H37 H 0.502703 -0.157255 0.823665 0.033 Uiso 1 1 calc R
C30 C 1.0646(3) 0.1148(3) 0.8509(3) 0.0212(8) Uani 1 1 d .
C17 C 0.4324(3) 0.3652(3) 0.2570(2) 0.0198(8) Uani 1 1 d .
H17 H 0.498371 0.338347 0.220310 0.024 Uiso 1 1 calc R
C35 C 0.6405(3) 0.0392(3) 0.6853(3) 0.0228(8) Uani 1 1 d .
H35 H 0.688592 0.058676 0.623453 0.027 Uiso 1 1 calc R
C46 C 0.5718(3) 0.3788(3) 0.9591(3) 0.0290(9) Uani 1 1 d .
H46A H 0.512123 0.359310 1.015803 0.035 Uiso 1 1 calc R
H46B H 0.537355 0.443531 0.902211 0.035 Uiso 1 1 calc R
C41 C 0.3103(3) 0.2665(3) 0.6555(3) 0.0260(9) Uani 1 1 d .
H41 H 0.260017 0.295165 0.703763 0.031 Uiso 1 1 calc R
C44 C 0.4560(3) 0.1895(3) 0.5169(3) 0.0209(8) Uani 1 1 d .
H44 H 0.507029 0.162382 0.468083 0.025 Uiso 1 1 calc R
C20 C 0.7203(3) 0.7210(3) 0.0195(2) 0.0213(8) Uani 1 1 d .
H20 H 0.667553 0.783746 -0.016179 0.026 Uiso 1 1 calc R
C15 C 0.2273(3) 0.3944(3) 0.2864(3) 0.0256(9) Uani 1 1 d .
H15 H 0.152745 0.387028 0.271255 0.031 Uiso 1 1 calc R
C28 C 0.9075(3) 0.1039(3) 0.7528(3) 0.0226(8) Uani 1 1 d .
H28 H 0.859784 0.060500 0.736433 0.027 Uiso 1 1 calc R
C32 C 0.9591(3) 0.2779(3) 0.7337(2) 0.0193(8) Uani 1 1 d .
H32 H 0.948295 0.355202 0.702548 0.023 Uiso 1 1 calc R
C36 C 0.6000(3) -0.0597(3) 0.7145(3) 0.0249(9) Uani 1 1 d .
H36 H 0.620734 -0.107861 0.672477 0.030 Uiso 1 1 calc R
C21 C 0.8302(3) 0.7007(3) -0.0245(3) 0.0234(8) Uani 1 1 d .
C38 C 0.4994(3) -0.0186(3) 0.8644(3) 0.0260(9) Uani 1 1 d .
H38 H 0.450698 -0.038410 0.925807 0.031 Uiso 1 1 calc R
C22 C 0.9041(3) 0.6079(3) 0.0284(3) 0.0232(8) Uani 1 1 d .
H22 H 0.979680 0.592662 -0.000563 0.028 Uiso 1 1 calc R
C24 C 0.8694(3) 0.7785(3) -0.1264(3) 0.0320(10) Uani 1 1 d .
H24A H 0.883723 0.741524 -0.181193 0.048 Uiso 1 1 calc GR
H24B H 0.940586 0.801304 -0.115172 0.048 Uiso 1 1 calc GR
H24C H 0.809304 0.843231 -0.148844 0.048 Uiso 1 1 calc GR
C19 C 0.6863(3) 0.6509(3) 0.1146(2) 0.0210(8) Uani 1 1 d .
H19 H 0.610722 0.666580 0.143337 0.025 Uiso 1 1 calc R
C29 C 0.9938(3) 0.0550(3) 0.8235(3) 0.0254(9) Uani 1 1 d .
H29 H 1.005202 -0.022343 0.854512 0.030 Uiso 1 1 calc R
C42 C 0.2840(3) 0.1829(3) 0.6232(3) 0.0305(9) Uani 1 1 d .
H42 H 0.215707 0.153140 0.649122 0.037 Uiso 1 1 calc R
C47 C 0.6746(3) 0.4044(3) 1.0029(3) 0.0309(9) Uani 1 1 d .
H47A H 0.679926 0.483400 0.974575 0.037 Uiso 1 1 calc R
H47B H 0.669283 0.383260 1.081083 0.037 Uiso 1 1 calc R
C33 C 1.1630(3) 0.0594(3) 0.9227(3) 0.0302(9) Uani 1 1 d .
H33A H 1.232161 0.041508 0.880734 0.045 Uiso 1 1 calc GR
H33B H 1.143323 -0.008220 0.973508 0.045 Uiso 1 1 calc GR
H33C H 1.177750 0.108546 0.960929 0.045 Uiso 1 1 calc GR
C48 C 0.7767(3) 0.3353(3) 0.9648(3) 0.0387(10) Uani 1 1 d .
H48A H 0.806467 0.375516 0.894296 0.046 Uiso 1 1 calc R
H48B H 0.839847 0.310778 1.015272 0.046 Uiso 1 1 calc R
C43 C 0.3585(3) 0.1435(3) 0.5528(3) 0.0280(9) Uani 1 1 d .
H43 H 0.342794 0.085774 0.529604 0.034 Uiso 1 1 calc R
C49 C 0.7240(3) 0.2403(3) 0.9600(3) 0.0367(10) Uani 1 1 d .
H49A H 0.771413 0.201405 0.913440 0.044 Uiso 1 1 calc R
H49B H 0.717084 0.187643 1.031380 0.044 Uiso 1 1 calc R
C52 C 0.0832(4) -0.1457(3) 0.6454(3) 0.0396(10) Uani 1 1 d .
H52A H 0.071311 -0.207617 0.621594 0.048 Uiso 1 1 calc R
H52B H 0.008239 -0.112033 0.670542 0.048 Uiso 1 1 calc R
C54 C 0.2739(4) -0.1433(5) 0.6820(4) 0.0710(16) Uani 1 1 d .
H54A H 0.295185 -0.094977 0.719094 0.085 Uiso 1 1 calc R
H54B H 0.337835 -0.205890 0.688152 0.085 Uiso 1 1 calc R
C53 C 0.1702(4) -0.1835(4) 0.7309(3) 0.0597(14) Uani 1 1 d .
H53A H 0.141903 -0.153125 0.789868 0.072 Uiso 1 1 calc R
H53B H 0.184796 -0.264544 0.758928 0.072 Uiso 1 1 calc R
C51 C 0.1366(4) -0.0622(4) 0.5576(4) 0.0574(13) Uani 1 1 d .
H51A H 0.122056 -0.068699 0.488039 0.069 Uiso 1 1 calc R
H51B H 0.103532 0.012991 0.559343 0.069 Uiso 1 1 calc R
H10 H 0.626(3) 0.254(3) 0.762(3) 0.053(13) Uiso 1 1 d .

loop_
_atom_site_aniso_label
_atom_site_aniso_U_11
_atom_site_aniso_U_22
_atom_site_aniso_U_33
_atom_site_aniso_U_23
_atom_site_aniso_U_13
_atom_site_aniso_U_12
Ni1 0.0152(3) 0.0166(2) 0.0183(2) -0.00313(18) 0.00289(18) -0.00766(19)
N11 0.0166(16) 0.0166(15) 0.0177(15) -0.0045(12) -0.0006(13) -0.0035(13)
O45 0.0440(18) 0.0303(15) 0.0515(18) -0.0229(13) -0.0162(14) 0.0024(14)
N10 0.0281(18) 0.0207(17) 0.0178(16) -0.0064(14) 0.0059(14) -0.0120(14)
N2 0.0178(16) 0.0180(15) 0.0166(15) -0.0040(12) 0.0042(12) -0.0087(13)
N3 0.0169(16) 0.0163(15) 0.0189(15) -0.0052(12) 0.0053(12) -0.0079(13)
N6 0.0165(16) 0.0165(15) 0.0180(16) -0.0058(12) 0.0027(13) -0.0085(13)
N9 0.0196(17) 0.0178(15) 0.0166(15) -0.0005(12) 0.0014(13) -0.0076(13)
O50 0.043(2) 0.063(2) 0.055(2) -0.0087(16) 0.0005(16) -0.0252(17)
C5 0.0165(19) 0.0153(17) 0.0176(18) -0.0055(14) 0.0003(15) -0.0032(15)
C12 0.0145(19) 0.0164(18) 0.0170(18) 0.0025(15) 0.0014(15) -0.0087(15)
C13 0.021(2) 0.0146(18) 0.0214(19) -0.0050(15) 0.0018(16) -0.0049(16)
C26 0.0167(19) 0.0212(19) 0.025(2) -0.0075(16) 0.0003(16) -0.0062(16)
C7 0.0163(19) 0.0172(18) 0.0208(19) -0.0048(15) -0.0005(15) -0.0068(15)
C18 0.0186(19) 0.0183(18) 0.0162(18) -0.0073(15) 0.0022(15) -0.0076(16)
C4 0.0138(18) 0.0139(17) 0.0193(18) -0.0071(14) 0.0050(15) -0.0043(15)
C34 0.0175(19) 0.0144(18) 0.0204(19) -0.0016(15) -0.0042(15) -0.0051(15)
C8 0.0189(19) 0.0126(17) 0.0166(18) -0.0041(14) 0.0009(15) -0.0047(15)
C27 0.0180(19) 0.0187(18) 0.0167(18) -0.0055(15) 0.0061(15) -0.0056(16)
C25 0.019(2) 0.0162(18) 0.0193(19) 0.0002(15) 0.0053(15) -0.0084(15)
C14 0.019(2) 0.0154(18) 0.032(2) -0.0045(16) 0.0037(16) -0.0006(16)
C40 0.022(2) 0.0162(18) 0.0204(19) -0.0038(15) -0.0004(16) -0.0040(16)
C39 0.021(2) 0.0218(19) 0.022(2) -0.0035(16) 0.0021(16) -0.0042(16)
C16 0.026(2) 0.025(2) 0.025(2) -0.0088(16) -0.0038(17) -0.0094(17)
C31 0.0190(19) 0.0196(19) 0.0189(18) -0.0079(15) 0.0027(15) -0.0069(16)
C23 0.021(2) 0.0202(19) 0.0197(19) -0.0059(15) 0.0005(16) -0.0049(16)
C37 0.032(2) 0.0174(19) 0.030(2) 0.0027(17) -0.0082(18) -0.0100(17)
C30 0.019(2) 0.0218(19) 0.0201(19) -0.0031(15) 0.0026(15) -0.0040(16)
C17 0.022(2) 0.0169(18) 0.0202(19) -0.0047(15) 0.0039(15) -0.0059(16)
C35 0.026(2) 0.026(2) 0.0179(19) -0.0056(16) 0.0022(16) -0.0104(17)
C46 0.030(2) 0.025(2) 0.034(2) -0.0112(17) -0.0043(18) -0.0029(18)
C41 0.024(2) 0.033(2) 0.022(2) -0.0088(17) 0.0074(16) -0.0118(18)
C44 0.021(2) 0.0188(18) 0.0224(19) -0.0058(15) 0.0035(16) -0.0052(16)
C20 0.024(2) 0.0189(18) 0.0193(19) 0.0000(15) -0.0055(16) -0.0087(16)
C15 0.017(2) 0.025(2) 0.035(2) -0.0062(17) -0.0016(17) -0.0067(17)
C28 0.022(2) 0.0198(19) 0.028(2) -0.0073(16) 0.0019(17) -0.0090(16)
C32 0.0198(19) 0.0158(18) 0.0214(19) -0.0023(15) 0.0019(16) -0.0073(16)
C36 0.032(2) 0.0179(19) 0.025(2) -0.0054(16) -0.0082(17) -0.0038(17)
C21 0.029(2) 0.027(2) 0.0175(19) -0.0042(16) 0.0004(17) -0.0178(18)
C38 0.023(2) 0.025(2) 0.023(2) 0.0040(16) 0.0010(16) -0.0068(17)
C22 0.023(2) 0.029(2) 0.022(2) -0.0121(17) 0.0082(16) -0.0116(18)
C24 0.040(2) 0.032(2) 0.024(2) -0.0003(17) 0.0009(18) -0.0222(19)
C19 0.020(2) 0.0215(19) 0.022(2) -0.0062(16) 0.0000(16) -0.0065(16)
C29 0.030(2) 0.0140(18) 0.030(2) -0.0016(16) -0.0038(18) -0.0056(17)
C42 0.029(2) 0.040(2) 0.027(2) -0.0083(18) 0.0047(18) -0.0219(19)
C47 0.033(2) 0.029(2) 0.033(2) -0.0087(18) -0.0040(18) -0.0096(19)
C33 0.033(2) 0.021(2) 0.033(2) -0.0026(17) -0.0047(18) -0.0038(18)
C48 0.028(2) 0.049(3) 0.036(2) -0.010(2) 0.0024(19) -0.007(2)
C43 0.031(2) 0.027(2) 0.029(2) -0.0071(17) 0.0037(18) -0.0184(18)
C49 0.042(3) 0.032(2) 0.031(2) -0.0080(18) 0.001(2) 0.004(2)
C52 0.037(3) 0.046(3) 0.038(2) -0.013(2) 0.008(2) -0.017(2)
C54 0.046(3) 0.108(5) 0.048(3) -0.004(3) -0.004(3) -0.018(3)
C53 0.064(4) 0.066(3) 0.045(3) -0.011(2) 0.008(3) -0.018(3)
C51 0.048(3) 0.069(3) 0.047(3) -0.002(2) -0.001(2) -0.020(3)

loop_
_atom_type_symbol
_atom_type_description
_atom_type_scat_dispersion_real
_atom_type_scat_dispersion_imag
_atom_type_scat_source
C C 0.0033 0.0016 'International Tables Vol C Tables 4.2.6.8 and 6.1.1.4'
H H 0.0000 0.0000 'International Tables Vol C Tables 4.2.6.8 and 6.1.1.4'
N N 0.0061 0.0033 'International Tables Vol C Tables 4.2.6.8 and 6.1.1.4'
Ni Ni 0.3393 1.1124 'International Tables Vol C Tables 4.2.6.8 and 6.1.1.4'
O O 0.0106 0.0060 'International Tables Vol C Tables 4.2.6.8 and 6.1.1.4'

loop_
_geom_angle_atom_site_label_1
_geom_angle_atom_site_label_2
_geom_angle_atom_site_label_3
_geom_angle
N11 Ni1 N9 93.33(11)
N2 Ni1 N11 95.30(11)
N2 Ni1 N9 171.16(11)
N6 Ni1 N11 174.20(12)
N6 Ni1 N2 89.43(11)
N6 Ni1 N9 82.06(11)
C40 N11 Ni1 121.5(2)
C40 N11 C44 117.9(3)
C44 N11 Ni1 120.6(2)
C49 O45 C46 106.8(3)
N9 N10 H10 115(3)
C34 N10 N9 120.6(3)
C34 N10 H10 120(3)
N3 N2 Ni1 129.7(2)
N3 N2 C12 107.9(2)
C12 N2 Ni1 121.54(19)
C4 N3 N2 123.4(3)
C5 N6 Ni1 134.1(2)
C5 N6 C7 108.3(3)
C7 N6 Ni1 117.5(2)
N10 N9 Ni1 128.4(2)
C8 N9 Ni1 115.2(2)
C8 N9 N10 115.2(3)
C54 O50 C51 107.7(3)
N6 C5 C4 118.4(3)
N6 C5 C25 108.1(3)
C25 C5 C4 133.5(3)
C13 C12 N2 120.7(3)
C17 C12 N2 120.2(3)
C17 C12 C13 119.2(3)
C12 C13 H13 119.9
C12 C13 C14 120.1(3)
C14 C13 H13 119.9
C7 C26 H26 126.7
C25 C26 H26 126.7
C25 C26 C7 106.5(3)
N6 C7 C26 109.1(3)
N6 C7 C8 112.5(3)
C26 C7 C8 138.4(3)
C23 C18 C4 122.7(3)
C23 C18 C19 117.8(3)
C19 C18 C4 119.5(3)
N3 C4 C5 124.6(3)
N3 C4 C18 114.3(3)
C5 C4 C18 121.0(3)
N10 C34 C39 117.8(3)
C35 C34 N10 122.8(3)
C35 C34 C39 119.3(3)
N9 C8 C7 112.7(3)
N9 C8 C27 125.8(3)
C7 C8 C27 121.4(3)
C28 C27 C8 120.8(3)
C32 C27 C8 121.1(3)
C32 C27 C28 117.8(3)
C5 C25 H25 126.0
C26 C25 C5 108.0(3)
C26 C25 H25 126.0
C13 C14 H14 119.7
C15 C14 C13 120.5(3)
C15 C14 H14 119.7
N11 C40 H40 118.9
N11 C40 C41 122.2(3)
C41 C40 H40 118.9
C34 C39 H39 120.1
C38 C39 C34 119.7(3)
C38 C39 H39 120.1
C17 C16 H16 119.9
C15 C16 H16 119.9
C15 C16 C17 120.2(3)
C30 C31 H31 119.7
C32 C31 H31 119.7
C32 C31 C30 120.6(3)
C18 C23 H23 119.6
C22 C23 C18 120.8(3)
C22 C23 H23 119.6
C36 C37 H37 120.3
C36 C37 C38 119.4(3)
C38 C37 H37 120.3
C31 C30 C33 120.9(3)
C29 C30 C31 117.7(3)
C29 C30 C33 121.3(3)
C12 C17 C16 120.4(3)
C12 C17 H17 119.8
C16 C17 H17 119.8
C34 C35 H35 120.0
C34 C35 C36 120.0(3)
C36 C35 H35 120.0
O45 C46 H46A 110.2
O45 C46 H46B 110.2
O45 C46 C47 107.3(3)
H46A C46 H46B 108.5
C47 C46 H46A 110.2
C47 C46 H46B 110.2
C40 C41 H41 120.4
C42 C41 C40 119.2(3)
C42 C41 H41 120.4
N11 C44 H44 118.4
N11 C44 C43 123.2(3)
C43 C44 H44 118.4
C21 C20 H20 119.5
C19 C20 H20 119.5
C19 C20 C21 120.9(3)
C14 C15 H15 120.3
C16 C15 C14 119.5(3)
C16 C15 H15 120.3
C27 C28 H28 120.0
C29 C28 C27 120.0(3)
C29 C28 H28 120.0
C27 C32 H32 119.2
C31 C32 C27 121.6(3)
C31 C32 H32 119.2
C37 C36 C35 120.8(3)
C37 C36 H36 119.6
C35 C36 H36 119.6
C20 C21 C24 121.3(3)
C22 C21 C20 118.1(3)
C22 C21 C24 120.5(3)
C39 C38 C37 120.8(3)
C39 C38 H38 119.6
C37 C38 H38 119.6
C23 C22 H22 119.3
C21 C22 C23 121.3(3)
C21 C22 H22 119.3
C21 C24 H24A 109.5
C21 C24 H24B 109.5
C21 C24 H24C 109.5
H24A C24 H24B 109.5
H24A C24 H24C 109.5
H24B C24 H24C 109.5
C18 C19 H19 119.5
C20 C19 C18 121.0(3)
C20 C19 H19 119.5
C30 C29 H29 118.9
C28 C29 C30 122.2(3)
C28 C29 H29 118.9
C41 C42 H42 120.5
C43 C42 C41 118.9(3)
C43 C42 H42 120.5
C46 C47 H47A 111.1
C46 C47 H47B 111.1
H47A C47 H47B 109.1
C48 C47 C46 103.3(3)
C48 C47 H47A 111.1
C48 C47 H47B 111.1
C30 C33 H33A 109.5
C30 C33 H33B 109.5
C30 C33 H33C 109.5
H33A C33 H33B 109.5
H33A C33 H33C 109.5
H33B C33 H33C 109.5
C47 C48 H48A 111.5
C47 C48 H48B 111.5
H48A C48 H48B 109.3
C49 C48 C47 101.6(3)
C49 C48 H48A 111.5
C49 C48 H48B 111.5
C44 C43 C42 118.6(3)
C44 C43 H43 120.7
C42 C43 H43 120.7
O45 C49 C48 104.9(3)
O45 C49 H49A 110.8
O45 C49 H49B 110.8
C48 C49 H49A 110.8
C48 C49 H49B 110.8
H49A C49 H49B 108.8
H52A C52 H52B 109.0
C53 C52 H52A 111.0
C53 C52 H52B 111.0
C51 C52 H52A 111.0
C51 C52 H52B 111.0
C51 C52 C53 103.9(4)
O50 C54 H54A 109.5
O50 C54 H54B 109.5
O50 C54 C53 110.7(4)
H54A C54 H54B 108.1
C53 C54 H54A 109.5
C53 C54 H54B 109.5
C52 C53 H53A 110.5
C52 C53 H53B 110.5
C54 C53 C52 106.0(4)
C54 C53 H53A 110.5
C54 C53 H53B 110.5
H53A C53 H53B 108.7
O50 C51 C52 106.7(3)
O50 C51 H51A 110.4
O50 C51 H51B 110.4
C52 C51 H51A 110.4
C52 C51 H51B 110.4
H51A C51 H51B 108.6

loop_
_geom_bond_atom_site_label_1
_geom_bond_atom_site_label_2
_geom_bond_distance
Ni1 N11 1.901(3)
Ni1 N2 1.870(3)
Ni1 N6 1.807(3)
Ni1 N9 1.923(3)
N11 C40 1.337(4)
N11 C44 1.339(4)
O45 C46 1.438(4)
O45 C49 1.417(4)
N10 N9 1.412(4)
N10 C34 1.383(4)
N10 H10 0.90(4)
N2 N3 1.354(3)
N2 C12 1.436(4)
N3 C4 1.315(4)
N6 C5 1.353(4)
N6 C7 1.377(4)
N9 C8 1.335(4)
O50 C54 1.406(5)
O50 C51 1.431(5)
C5 C4 1.432(4)
C5 C25 1.416(4)
C12 C13 1.383(4)
C12 C17 1.382(4)
C13 H13 0.9500
C13 C14 1.385(5)
C26 H26 0.9500
C26 C7 1.399(4)
C26 C25 1.378(4)
C7 C8 1.407(4)
C18 C4 1.487(4)
C18 C23 1.390(4)
C18 C19 1.393(4)
C34 C39 1.406(4)
C34 C35 1.381(4)
C8 C27 1.469(5)
C27 C28 1.402(4)
C27 C32 1.383(4)
C25 H25 0.9500
C14 H14 0.9500
C14 C15 1.379(5)
C40 H40 0.9500
C40 C41 1.381(4)
C39 H39 0.9500
C39 C38 1.379(4)
C16 H16 0.9500
C16 C17 1.387(5)
C16 C15 1.375(5)
C31 H31 0.9500
C31 C30 1.389(4)
C31 C32 1.382(4)
C23 H23 0.9500
C23 C22 1.387(4)
C37 H37 0.9500
C37 C36 1.379(5)
C37 C38 1.381(5)
C30 C29 1.384(5)
C30 C33 1.499(5)
C17 H17 0.9500
C35 H35 0.9500
C35 C36 1.386(4)
C46 H46A 0.9900
C46 H46B 0.9900
C46 C47 1.526(5)
C41 H41 0.9500
C41 C42 1.380(5)
C44 H44 0.9500
C44 C43 1.374(4)
C20 H20 0.9500
C20 C21 1.387(5)
C20 C19 1.385(4)
C15 H15 0.9500
C28 H28 0.9500
C28 C29 1.375(5)
C32 H32 0.9500
C36 H36 0.9500
C21 C22 1.380(5)
C21 C24 1.511(4)
C38 H38 0.9500
C22 H22 0.9500
C24 H24A 0.9800
C24 H24B 0.9800
C24 H24C 0.9800
C19 H19 0.9500
C29 H29 0.9500
C42 H42 0.9500
C42 C43 1.376(5)
C47 H47A 0.9900
C47 H47B 0.9900
C47 C48 1.512(5)
C33 H33A 0.9800
C33 H33B 0.9800
C33 H33C 0.9800
C48 H48A 0.9900
C48 H48B 0.9900
C48 C49 1.504(5)
C43 H43 0.9500
C49 H49A 0.9900
C49 H49B 0.9900
C52 H52A 0.9900
C52 H52B 0.9900
C52 C53 1.507(6)
C52 C51 1.507(5)
C54 H54A 0.9900
C54 H54B 0.9900
C54 C53 1.441(6)
C53 H53A 0.9900
C53 H53B 0.9900
C51 H51A 0.9900
C51 H51B 0.9900
